data_4113576
loop_
_publ_author_name
'Michael D. Fryzuk'
'Bruce A. MacKay'
'Brian O. Patrick'

_publ_section_title
;
 Hydrosilylation of a Dinuclear Tantalum Dinitrogen Complex: Cleavage of
 N2 and Functionalization of Both Nitrogen Atoms
;
_journal_name_full 'Journal of the American Chemical Society'
_journal_page_first 3234
_journal_page_last 3235
_journal_paper_doi 10.1021/ja034303f
_journal_volume 125
_journal_year 2003
_chemical_formula_sum 'C52 H76 N6 P2 Si5 Ta2'
_chemical_formula_weight 1349.48
_chemical_name_systematic
;
 ?
;
_space_group_IT_number 33
_symmetry_cell_setting orthorhombic
_symmetry_space_group_name_Hall 'P 2c -2n'
_symmetry_space_group_name_H-M 'P n a 21'
_atom_sites_solution_hydrogens geom
_atom_sites_solution_primary direct
_atom_sites_solution_secondary difmap
_audit_creation_method SHELXL-97
_cell_angle_alpha 90.00
_cell_angle_beta 90.00
_cell_angle_gamma 90.00
_cell_formula_units_Z 4
_cell_length_a 27.600(6)
_cell_length_b 17.262(4)
_cell_length_c 14.701(3)
_cell_measurement_reflns_used 30399
_cell_measurement_temperature 173(2)
_cell_measurement_theta_max 27.88
_cell_measurement_theta_min 2.34
_cell_volume 7004(3)
_computing_structure_refinement 'SHELXL-97 (Sheldrick, 1997)'
_diffrn_ambient_temperature 173(2)
_diffrn_detector_area_resol_mean 11.76
_diffrn_measured_fraction_theta_full 0.933
_diffrn_measured_fraction_theta_max 0.933
_diffrn_measurement_device_type 'Rigaku ADSC CCD'
_diffrn_measurement_method 'Area Detector'
_diffrn_radiation_monochromator graphite
_diffrn_radiation_source 'fine-focus sealed tube'
_diffrn_radiation_type MoK\a
_diffrn_radiation_wavelength 0.71069
_diffrn_reflns_av_R_equivalents 0.101
_diffrn_reflns_av_sigmaI/netI 0.1164
_diffrn_reflns_limit_h_max 32
_diffrn_reflns_limit_h_min -34
_diffrn_reflns_limit_k_max 19
_diffrn_reflns_limit_k_min -20
_diffrn_reflns_limit_l_max 15
_diffrn_reflns_limit_l_min -18
_diffrn_reflns_number 14507
_diffrn_reflns_theta_full 27.88
_diffrn_reflns_theta_max 27.88
_diffrn_reflns_theta_min 2.34
_exptl_absorpt_coefficient_mu 3.286
_exptl_absorpt_correction_T_max 1.0000
_exptl_absorpt_correction_T_min 0.6320
_exptl_absorpt_correction_type multi-scan
_exptl_crystal_colour orange
_exptl_crystal_density_diffrn 1.280
_exptl_crystal_description chip
_exptl_crystal_F_000 2704
_exptl_crystal_size_max 0.25
_exptl_crystal_size_mid 0.10
_exptl_crystal_size_min 0.05
_refine_diff_density_max 4.015
_refine_diff_density_min -1.363
_refine_diff_density_rms 0.199
_refine_ls_abs_structure_details 'Flack H D (1983), Acta Cryst. A39, 876-881'
_refine_ls_abs_structure_Flack -0.035(11)
_refine_ls_extinction_method none
_refine_ls_goodness_of_fit_ref 0.983
_refine_ls_hydrogen_treatment mixed
_refine_ls_matrix_type full
_refine_ls_number_parameters 604
_refine_ls_number_reflns 14507
_refine_ls_number_restraints 1
_refine_ls_restrained_S_all 0.983
_refine_ls_R_factor_all 0.0806
_refine_ls_R_factor_gt 0.0566
_refine_ls_shift/su_max 0.005
_refine_ls_shift/su_mean 0.000
_refine_ls_structure_factor_coef Fsqd
_refine_ls_weighting_details 'calc w=1/[\s^2^(Fo^2^)+(0.0597P)^2^+0.0000P] where P=(Fo^2^+2Fc^2^)/3'
_refine_ls_weighting_scheme calc
_refine_ls_wR_factor_gt 0.1353
_refine_ls_wR_factor_ref 0.1462
_reflns_number_gt 10593
_reflns_number_total 14507
_reflns_threshold_expression >2sigma(I)
_cod_data_source_file ja034303fsi20030208_015940.cif
_cod_data_source_block mf511
_cod_database_code 4113576

loop_
_symmetry_equiv_pos_as_xyz
'x, y, z'
'-x, -y, z+1/2'
'-x+1/2, y+1/2, z+1/2'
'x+1/2, -y+1/2, z'

loop_
_atom_site_label
_atom_site_type_symbol
_atom_site_fract_x
_atom_site_fract_y
_atom_site_fract_z
_atom_site_U_iso_or_equiv
_atom_site_adp_type
_atom_site_occupancy
_atom_site_symmetry_multiplicity
_atom_site_calc_flag
_atom_site_refinement_flags
Ta1 Ta 0.142362(16) 0.06986(2) 0.33507(3) 0.02629(11) Uani 1 1 d .
Ta2 Ta 0.203102(16) 0.08620(3) 0.18006(3) 0.02576(10) Uani 1 1 d .
Si2 Si 0.04811(13) -0.05579(19) 0.30561(19) 0.0297(7) Uani 1 1 d .
P1 P 0.10247(12) -0.00262(18) 0.46935(18) 0.0299(7) Uani 1 1 d .
Si5 Si 0.20418(14) 0.1213(2) -0.0451(2) 0.0339(8) Uani 1 1 d .
Si3 Si 0.08659(14) 0.1643(2) 0.5075(2) 0.0385(8) Uani 1 1 d .
P2 P 0.21594(13) 0.22795(19) 0.1186(2) 0.0344(7) Uani 1 1 d .
Si1 Si 0.20708(15) -0.1100(2) 0.3601(2) 0.0388(9) Uani 1 1 d .
Si4 Si 0.30747(16) 0.1858(2) 0.2160(3) 0.0488(10) Uani 1 1 d .
N6 N 0.1876(3) 0.0627(5) 0.0447(5) 0.023(2) Uani 1 1 d .
C11 C 0.1299(4) -0.0334(7) 0.5760(7) 0.031(3) Uani 1 1 d .
N3 N 0.1213(4) 0.1648(6) 0.4061(6) 0.028(2) Uani 1 1 d .
N4 N 0.0722(4) 0.0344(6) 0.2899(6) 0.029(2) Uani 1 1 d .
C48 C 0.1200(4) -0.0136(7) -0.0191(7) 0.030(3) Uani 1 1 d .
H48 H 0.1032 0.0329 -0.0334 0.036 Uiso 1 1 calc R
N5 N 0.2763(3) 0.1010(5) 0.1921(6) 0.031(2) Uani 1 1 d .
C52 C 0.1891(4) -0.0819(7) 0.0381(8) 0.033(3) Uani 1 1 d .
H52 H 0.2208 -0.0817 0.0634 0.040 Uiso 1 1 calc R
N2 N 0.1858(4) -0.0011(6) 0.2435(5) 0.032(2) Uani 1 1 d .
C30 C 0.2404(5) 0.2037(7) 0.0063(9) 0.042(3) Uani 1 1 d .
H30A H 0.2748 0.1882 0.0121 0.050 Uiso 1 1 calc R
H30B H 0.2387 0.2496 -0.0339 0.050 Uiso 1 1 calc R
C16 C 0.1030(6) -0.0689(8) 0.6378(7) 0.042(3) Uani 1 1 d .
H16 H 0.0704 -0.0823 0.6239 0.051 Uiso 1 1 calc R
C6 C 0.0586(6) 0.0664(8) 0.5102(8) 0.044(4) Uani 1 1 d .
H6A H 0.0489 0.0532 0.5731 0.053 Uiso 1 1 calc R
H6B H 0.0294 0.0654 0.4711 0.053 Uiso 1 1 calc R
C47 C 0.1662(5) -0.0112(6) 0.0221(6) 0.026(3) Uani 1 1 d .
C15 C 0.1224(5) -0.0872(7) 0.7252(7) 0.034(3) Uani 1 1 d .
H15 H 0.1024 -0.1115 0.7694 0.040 Uiso 1 1 calc R
C14 C 0.1686(6) -0.0707(8) 0.7459(7) 0.042(3) Uani 1 1 d .
H14 H 0.1814 -0.0843 0.8037 0.050 Uiso 1 1 calc R
N1 N 0.1661(4) -0.0484(6) 0.3079(6) 0.030(2) Uani 1 1 d .
C23 C 0.0471(4) 0.0875(7) 0.2326(8) 0.028(3) Uani 1 1 d .
C10 C 0.0640(5) -0.1237(8) 0.2145(8) 0.044(3) Uani 1 1 d .
H10A H 0.0516 -0.1042 0.1564 0.065 Uiso 1 1 calc R
H10B H 0.0496 -0.1744 0.2274 0.065 Uiso 1 1 calc R
H10C H 0.0993 -0.1288 0.2111 0.065 Uiso 1 1 calc R
C13 C 0.1982(5) -0.0330(6) 0.6807(9) 0.037(3) Uani 1 1 d .
H13 H 0.2308 -0.0199 0.6941 0.045 Uiso 1 1 calc R
C50 C 0.1219(5) -0.1524(8) -0.0188(8) 0.042(3) Uani 1 1 d .
H50 H 0.1066 -0.2006 -0.0306 0.050 Uiso 1 1 calc R
C25 C -0.0076(6) 0.1970(8) 0.2137(9) 0.048(4) Uani 1 1 d .
H25 H -0.0289 0.2342 0.2394 0.057 Uiso 1 1 calc R
C22 C 0.1140(5) 0.2919(7) 0.3295(10) 0.043(3) Uani 1 1 d .
H22 H 0.0835 0.2760 0.3059 0.052 Uiso 1 1 calc R
C28 C 0.0533(5) 0.0843(9) 0.1395(8) 0.041(4) Uani 1 1 d .
H28 H 0.0738 0.0463 0.1131 0.049 Uiso 1 1 calc R
C5 C 0.0703(5) -0.0859(7) 0.4228(7) 0.031(3) Uani 1 1 d .
H5A H 0.0426 -0.0999 0.4622 0.037 Uiso 1 1 calc R
H5B H 0.0923 -0.1311 0.4181 0.037 Uiso 1 1 calc R
C36 C 0.1242(5) 0.2856(9) 0.0982(10) 0.048(3) Uani 1 1 d .
H36 H 0.1137 0.2344 0.1109 0.057 Uiso 1 1 calc R
C51 C 0.1680(5) -0.1512(7) 0.0189(8) 0.035(3) Uani 1 1 d .
H51 H 0.1847 -0.1982 0.0312 0.042 Uiso 1 1 calc R
C17 C 0.1411(5) 0.2412(6) 0.3850(8) 0.033(3) Uani 1 1 d .
C41 C 0.3045(5) 0.0321(7) 0.1926(10) 0.042(3) Uani 1 1 d .
C24 C 0.0174(5) 0.1431(7) 0.2693(8) 0.038(3) Uani 1 1 d .
H24 H 0.0135 0.1455 0.3335 0.046 Uiso 1 1 calc R
C12 C 0.1774(5) -0.0155(8) 0.5954(8) 0.040(3) Uani 1 1 d .
H12 H 0.1967 0.0092 0.5503 0.048 Uiso 1 1 calc R
C29 C 0.2665(5) 0.2676(7) 0.1784(10) 0.046(3) Uani 1 1 d .
H29A H 0.2551 0.2970 0.2321 0.055 Uiso 1 1 calc R
H29B H 0.2846 0.3035 0.1383 0.055 Uiso 1 1 calc R
C42 C 0.3215(6) 0.0000(10) 0.2785(10) 0.055(4) Uani 1 1 d .
H42 H 0.3138 0.0251 0.3342 0.066 Uiso 1 1 calc R
C9 C -0.0207(5) -0.0507(8) 0.3097(9) 0.045(3) Uani 1 1 d .
H9A H -0.0307 -0.0146 0.3576 0.068 Uiso 1 1 calc R
H9B H -0.0338 -0.1023 0.3227 0.068 Uiso 1 1 calc R
H9C H -0.0330 -0.0326 0.2509 0.068 Uiso 1 1 calc R
C27 C 0.0287(6) 0.1387(10) 0.0838(9) 0.054(4) Uani 1 1 d .
H27 H 0.0327 0.1359 0.0197 0.065 Uiso 1 1 calc R
C40 C 0.1895(6) 0.3745(8) 0.0746(9) 0.047(4) Uani 1 1 d .
H40 H 0.2233 0.3843 0.0734 0.057 Uiso 1 1 calc R
C45 C 0.3465(6) -0.0766(12) 0.1210(13) 0.070(6) Uani 1 1 d .
H45 H 0.3551 -0.1027 0.0665 0.084 Uiso 1 1 calc R
C43 C 0.3496(7) -0.0684(11) 0.2789(13) 0.074(5) Uani 1 1 d .
H43 H 0.3607 -0.0892 0.3350 0.088 Uiso 1 1 calc R
C26 C 0.0002(5) 0.1937(9) 0.1187(10) 0.050(4) Uani 1 1 d .
H26 H -0.0148 0.2304 0.0798 0.060 Uiso 1 1 calc R
C20 C 0.1773(6) 0.3877(9) 0.3461(11) 0.053(4) Uani 1 1 d .
H20 H 0.1895 0.4383 0.3344 0.064 Uiso 1 1 calc R
C2 C 0.2092(5) -0.2400(8) 0.2343(11) 0.055(4) Uani 1 1 d .
H2A H 0.1969 -0.2741 0.2833 0.066 Uiso 1 1 calc R
H2B H 0.1808 -0.2175 0.2024 0.066 Uiso 1 1 calc R
C49 C 0.0990(5) -0.0870(8) -0.0386(8) 0.042(3) Uani 1 1 d .
H49 H 0.0679 -0.0892 -0.0663 0.051 Uiso 1 1 calc R
C46 C 0.3180(5) -0.0070(9) 0.1156(11) 0.051(4) Uani 1 1 d .
H46 H 0.3083 0.0121 0.0578 0.062 Uiso 1 1 calc R
C33 C 0.2458(6) 0.0680(8) -0.1214(9) 0.052(4) Uani 1 1 d .
H33A H 0.2284 0.0246 -0.1495 0.077 Uiso 1 1 calc R
H33B H 0.2732 0.0482 -0.0862 0.077 Uiso 1 1 calc R
H33C H 0.2576 0.1030 -0.1690 0.077 Uiso 1 1 calc R
C3 C 0.2385(7) -0.2878(9) 0.1675(9) 0.064(5) Uani 1 1 d .
H3A H 0.2670 -0.3101 0.1989 0.077 Uiso 1 1 calc R
H3B H 0.2503 -0.2541 0.1177 0.077 Uiso 1 1 calc R
C35 C 0.1721(5) 0.3027(7) 0.0967(8) 0.041(3) Uani 1 1 d .
C91 C 0.3205(7) 0.1949(9) 0.3408(12) 0.077(5) Uani 1 1 d .
H91A H 0.3415 0.1522 0.3601 0.116 Uiso 1 1 calc R
H91B H 0.2901 0.1930 0.3750 0.116 Uiso 1 1 calc R
H91C H 0.3368 0.2444 0.3525 0.116 Uiso 1 1 calc R
C18 C 0.1848(5) 0.2650(9) 0.4192(10) 0.051(4) Uani 1 1 d .
H18 H 0.2027 0.2318 0.4582 0.061 Uiso 1 1 calc R
C8 C 0.0381(5) 0.2405(10) 0.5080(9) 0.059(4) Uani 1 1 d .
H8A H 0.0531 0.2919 0.5068 0.088 Uiso 1 1 calc R
H8B H 0.0185 0.2353 0.5632 0.088 Uiso 1 1 calc R
H8C H 0.0174 0.2341 0.4544 0.088 Uiso 1 1 calc R
C1 C 0.2391(6) -0.1745(8) 0.2764(9) 0.051(4) Uani 1 1 d .
H1A H 0.2517 -0.1417 0.2265 0.061 Uiso 1 1 calc R
H1B H 0.2674 -0.1978 0.3074 0.061 Uiso 1 1 calc R
C19 C 0.2026(6) 0.3368(9) 0.3971(10) 0.054(4) Uani 1 1 d .
H19 H 0.2338 0.3512 0.4185 0.065 Uiso 1 1 calc R
C34 C 0.1500(6) 0.1598(9) -0.1120(10) 0.062(5) Uani 1 1 d .
H34A H 0.1283 0.1878 -0.0709 0.092 Uiso 1 1 calc R
H34B H 0.1326 0.1164 -0.1398 0.092 Uiso 1 1 calc R
H34C H 0.1614 0.1950 -0.1597 0.092 Uiso 1 1 calc R
C7 C 0.1262(6) 0.1788(9) 0.6107(9) 0.054(4) Uani 1 1 d .
H7A H 0.1410 0.2304 0.6083 0.081 Uiso 1 1 calc R
H7B H 0.1516 0.1392 0.6117 0.081 Uiso 1 1 calc R
H7C H 0.1064 0.1745 0.6659 0.081 Uiso 1 1 calc R
C44 C 0.3609(6) -0.1050(10) 0.1994(12) 0.069(5) Uani 1 1 d .
H44 H 0.3794 -0.1514 0.2007 0.083 Uiso 1 1 calc R
C38 C 0.1061(7) 0.4178(10) 0.0564(13) 0.071(5) Uani 1 1 d .
H38 H 0.0828 0.4564 0.0418 0.085 Uiso 1 1 calc R
C21 C 0.1315(8) 0.3631(8) 0.3101(11) 0.072(6) Uani 1 1 d .
H21 H 0.1134 0.3971 0.2723 0.086 Uiso 1 1 calc R
C32 C 0.3639(6) 0.1928(12) 0.1445(15) 0.089(7) Uani 1 1 d .
H32A H 0.3862 0.1510 0.1611 0.134 Uiso 1 1 calc R
H32B H 0.3796 0.2430 0.1551 0.134 Uiso 1 1 calc R
H32C H 0.3553 0.1882 0.0800 0.134 Uiso 1 1 calc R
C37 C 0.0911(7) 0.3430(11) 0.0813(12) 0.075(6) Uani 1 1 d .
H37 H 0.0575 0.3320 0.0866 0.090 Uiso 1 1 calc R
C4 C 0.2073(8) -0.3540(9) 0.1273(12) 0.081(6) Uani 1 1 d .
H4A H 0.2271 -0.3849 0.0855 0.121 Uiso 1 1 calc R
H4B H 0.1798 -0.3319 0.0943 0.121 Uiso 1 1 calc R
H4C H 0.1954 -0.3871 0.1767 0.121 Uiso 1 1 calc R
C39 C 0.1555(8) 0.4349(9) 0.0533(12) 0.066(5) Uani 1 1 d .
H39 H 0.1664 0.4853 0.0374 0.079 Uiso 1 1 calc R

loop_
_atom_site_aniso_label
_atom_site_aniso_U_11
_atom_site_aniso_U_22
_atom_site_aniso_U_33
_atom_site_aniso_U_23
_atom_site_aniso_U_13
_atom_site_aniso_U_12
Ta1 0.0308(2) 0.0309(2) 0.01712(18) -0.0023(2) 0.00058(19) -0.0026(2)
Ta2 0.0293(2) 0.0295(2) 0.01843(18) -0.0036(2) -0.00011(19) -0.0048(2)
Si2 0.0322(19) 0.0335(18) 0.0235(15) -0.0010(11) 0.0000(12) -0.0057(15)
P1 0.0346(18) 0.0368(18) 0.0182(13) -0.0024(11) -0.0030(11) -0.0053(14)
Si5 0.047(2) 0.0324(18) 0.0217(15) 0.0005(12) -0.0003(14) -0.0119(17)
Si3 0.045(2) 0.040(2) 0.0305(17) -0.0069(14) 0.0018(15) 0.0044(18)
P2 0.042(2) 0.0311(18) 0.0298(16) -0.0048(12) 0.0015(13) -0.0105(15)
Si1 0.047(2) 0.041(2) 0.0286(17) 0.0067(13) 0.0018(14) 0.0119(18)
Si4 0.048(3) 0.040(2) 0.059(2) -0.0175(17) -0.0090(18) -0.0064(19)
N6 0.023(5) 0.033(5) 0.014(4) 0.000(3) -0.006(3) -0.013(4)
C11 0.040(7) 0.037(7) 0.016(5) -0.001(4) -0.002(5) -0.011(6)
N3 0.029(6) 0.030(5) 0.026(5) -0.004(4) 0.002(4) 0.002(4)
N4 0.031(6) 0.037(6) 0.018(4) -0.002(4) -0.001(4) -0.007(5)
C48 0.032(7) 0.042(7) 0.015(5) 0.003(4) 0.000(4) 0.002(6)
N5 0.028(5) 0.037(5) 0.027(5) -0.003(4) -0.009(4) -0.003(4)
C52 0.027(7) 0.033(7) 0.038(7) -0.002(5) -0.007(5) 0.004(6)
N2 0.037(6) 0.041(6) 0.016(4) -0.014(4) -0.003(4) 0.013(5)
C30 0.049(9) 0.030(7) 0.047(7) -0.014(6) 0.003(6) -0.002(6)
C16 0.057(9) 0.058(9) 0.012(5) 0.007(5) 0.002(5) 0.000(7)
C6 0.055(9) 0.057(9) 0.020(6) -0.004(5) 0.003(5) -0.006(7)
C47 0.049(8) 0.017(5) 0.013(5) -0.008(4) 0.000(4) -0.011(5)
C15 0.042(8) 0.042(8) 0.017(5) 0.012(5) -0.006(5) -0.015(6)
C14 0.065(10) 0.044(8) 0.016(6) 0.002(5) -0.006(5) 0.007(7)
N1 0.031(6) 0.034(6) 0.024(5) 0.002(3) 0.012(4) 0.003(5)
C23 0.018(6) 0.029(7) 0.036(6) -0.005(5) -0.006(5) -0.002(5)
C10 0.051(9) 0.045(8) 0.035(6) -0.008(5) 0.005(6) -0.005(7)
C13 0.050(8) 0.041(6) 0.020(5) -0.008(6) -0.006(6) 0.004(6)
C50 0.056(9) 0.027(7) 0.042(7) -0.008(5) 0.006(6) -0.011(6)
C25 0.057(10) 0.025(7) 0.061(8) -0.003(6) -0.019(7) 0.016(7)
C22 0.050(8) 0.033(7) 0.045(7) -0.006(7) -0.006(7) -0.005(6)
C28 0.024(7) 0.068(11) 0.030(6) 0.005(6) -0.002(5) 0.005(7)
C5 0.041(7) 0.036(7) 0.016(5) -0.002(4) -0.005(4) 0.006(6)
C36 0.036(8) 0.040(8) 0.068(10) 0.002(7) 0.003(7) 0.003(7)
C51 0.047(8) 0.018(6) 0.041(6) -0.003(5) 0.003(6) 0.016(6)
C17 0.046(8) 0.016(6) 0.037(6) -0.015(4) 0.002(5) 0.004(6)
C41 0.032(7) 0.031(6) 0.063(9) -0.007(6) -0.011(7) -0.007(5)
C24 0.052(9) 0.034(7) 0.028(6) -0.006(5) -0.005(6) -0.008(7)
C12 0.053(9) 0.040(8) 0.026(6) -0.007(5) 0.006(5) -0.009(7)
C29 0.044(8) 0.047(7) 0.046(7) -0.015(7) 0.008(7) -0.010(6)
C42 0.051(10) 0.062(10) 0.051(9) -0.005(7) -0.017(8) 0.012(8)
C9 0.041(8) 0.041(8) 0.053(9) 0.002(6) 0.007(6) -0.009(6)
C27 0.051(10) 0.081(12) 0.029(7) 0.012(7) 0.002(6) -0.007(9)
C40 0.060(10) 0.030(8) 0.052(8) -0.003(6) -0.002(7) -0.013(7)
C45 0.043(10) 0.089(15) 0.077(13) -0.053(11) -0.010(8) 0.016(10)
C43 0.058(12) 0.073(13) 0.090(13) 0.013(10) -0.014(10) 0.029(10)
C26 0.041(9) 0.053(10) 0.056(9) 0.019(7) -0.018(7) -0.023(8)
C20 0.059(10) 0.045(8) 0.055(9) -0.012(7) 0.007(8) -0.019(7)
C2 0.031(8) 0.042(9) 0.091(11) 0.023(8) 0.017(7) 0.015(7)
C49 0.050(9) 0.055(9) 0.022(6) -0.004(5) -0.002(5) -0.023(8)
C46 0.027(8) 0.057(10) 0.069(9) -0.028(8) -0.003(7) -0.002(7)
C33 0.077(12) 0.046(8) 0.032(6) -0.013(6) 0.023(7) -0.022(8)
C3 0.106(14) 0.056(9) 0.031(7) -0.007(6) -0.001(8) 0.037(9)
C35 0.059(10) 0.028(7) 0.037(7) 0.004(5) -0.009(6) -0.007(6)
C91 0.084(13) 0.061(10) 0.087(12) -0.019(10) -0.049(12) -0.003(9)
C18 0.038(8) 0.062(10) 0.053(8) -0.021(7) -0.002(6) 0.001(7)
C8 0.055(10) 0.084(12) 0.037(7) -0.009(7) 0.013(6) 0.017(9)
C1 0.069(11) 0.038(8) 0.045(7) 0.002(6) -0.014(7) 0.006(8)
C19 0.061(11) 0.046(9) 0.056(9) -0.016(7) -0.001(8) -0.032(8)
C34 0.084(13) 0.049(9) 0.052(8) 0.032(7) -0.027(8) -0.025(9)
C7 0.079(12) 0.046(9) 0.037(7) -0.004(6) -0.011(7) -0.018(8)
C44 0.064(12) 0.067(11) 0.077(12) -0.037(9) -0.013(9) 0.028(9)
C38 0.063(12) 0.054(11) 0.095(13) 0.002(9) -0.021(10) 0.007(9)
C21 0.122(18) 0.022(7) 0.072(12) 0.004(6) -0.005(10) 0.010(9)
C32 0.043(11) 0.082(14) 0.142(18) -0.058(13) -0.008(10) -0.004(9)
C37 0.081(14) 0.065(12) 0.078(12) 0.001(9) -0.003(10) -0.035(11)
C4 0.130(19) 0.038(9) 0.074(11) -0.014(8) -0.043(11) 0.030(10)
C39 0.103(16) 0.031(9) 0.064(11) 0.014(7) -0.002(10) -0.020(9)

loop_
_atom_type_symbol
_atom_type_description
_atom_type_scat_dispersion_real
_atom_type_scat_dispersion_imag
_atom_type_scat_source
C C 0.0033 0.0016 'International Tables Vol C Tables 4.2.6.8 and 6.1.1.4'
H H 0.0000 0.0000 'International Tables Vol C Tables 4.2.6.8 and 6.1.1.4'
N N 0.0061 0.0033 'International Tables Vol C Tables 4.2.6.8 and 6.1.1.4'
P P 0.1023 0.0942 'International Tables Vol C Tables 4.2.6.8 and 6.1.1.4'
Si Si 0.0817 0.0704 'International Tables Vol C Tables 4.2.6.8 and 6.1.1.4'
Ta Ta -0.7052 6.5227 'International Tables Vol C Tables 4.2.6.8 and 6.1.1.4'

loop_
_geom_angle_atom_site_label_1
_geom_angle_atom_site_label_2
_geom_angle_atom_site_label_3
_geom_angle
N3 Ta1 N4 97.6(4)
N3 Ta1 N2 158.4(4)
N4 Ta1 N2 98.4(4)
N3 Ta1 N1 159.5(3)
N4 Ta1 N1 86.9(4)
N2 Ta1 N1 36.5(3)
N3 Ta1 P1 82.9(3)
N4 Ta1 P1 73.3(2)
N2 Ta1 P1 115.8(3)
N1 Ta1 P1 79.3(2)
N3 Ta1 Ta2 120.1(3)
N4 Ta1 Ta2 108.3(2)
N2 Ta1 Ta2 40.2(3)
N1 Ta1 Ta2 76.6(2)
P1 Ta1 Ta2 155.75(8)
N2 Ta2 N5 108.5(4)
N2 Ta2 N6 105.8(4)
N5 Ta2 N6 108.1(4)
N2 Ta2 P2 166.5(3)
N5 Ta2 P2 77.3(3)
N6 Ta2 P2 83.2(3)
N2 Ta2 Ta1 50.0(3)
N5 Ta2 Ta1 121.7(3)
N6 Ta2 Ta1 128.9(2)
P2 Ta2 Ta1 116.52(7)
N4 Si2 C10 113.0(5)
N4 Si2 C5 104.2(5)
C10 Si2 C5 114.2(6)
N4 Si2 C9 110.5(6)
C10 Si2 C9 107.0(6)
C5 Si2 C9 107.8(6)
C6 P1 C11 100.7(6)
C6 P1 C5 108.6(6)
C11 P1 C5 107.2(5)
C6 P1 Ta1 102.7(4)
C11 P1 Ta1 128.5(4)
C5 P1 Ta1 107.6(4)
N6 Si5 C33 109.6(6)
N6 Si5 C30 105.9(5)
C33 Si5 C30 106.7(6)
N6 Si5 C34 113.1(6)
C33 Si5 C34 110.3(8)
C30 Si5 C34 110.9(7)
N3 Si3 C6 104.3(5)
N3 Si3 C8 112.6(5)
C6 Si3 C8 110.0(7)
N3 Si3 C7 111.3(6)
C6 Si3 C7 110.2(6)
C8 Si3 C7 108.4(7)
C29 P2 C35 109.9(6)
C29 P2 C30 104.1(7)
C35 P2 C30 104.5(6)
C29 P2 Ta2 107.0(5)
C35 P2 Ta2 129.6(5)
C30 P2 Ta2 98.4(4)
N1 Si1 C1 112.4(5)
N5 Si4 C91 111.4(7)
N5 Si4 C32 110.6(7)
C91 Si4 C32 112.4(9)
N5 Si4 C29 105.9(5)
C91 Si4 C29 109.7(7)
C32 Si4 C29 106.5(8)
C47 N6 Si5 116.7(6)
C47 N6 Ta2 118.6(6)
Si5 N6 Ta2 124.4(5)
C16 C11 C12 119.8(11)
C16 C11 P1 119.5(10)
C12 C11 P1 120.5(9)
C17 N3 Si3 112.7(7)
C17 N3 Ta1 120.9(7)
Si3 N3 Ta1 125.7(5)
C23 N4 Si2 118.5(8)
C23 N4 Ta1 116.1(7)
Si2 N4 Ta1 124.9(5)
C47 C48 C49 118.7(11)
C41 N5 Si4 115.7(8)
C41 N5 Ta2 115.9(7)
Si4 N5 Ta2 127.9(5)
C51 C52 C47 122.7(11)
N1 N2 Ta2 161.6(7)
N1 N2 Ta1 71.8(5)
Ta2 N2 Ta1 89.8(4)
P2 C30 Si5 109.7(7)
C11 C16 C15 120.6(13)
P1 C6 Si3 108.4(8)
C52 C47 C48 117.2(10)
C52 C47 N6 123.1(11)
C48 C47 N6 119.7(10)
C14 C15 C16 120.9(12)
C15 C14 C13 119.5(11)
N2 N1 Si1 114.5(8)
N2 N1 Ta1 71.7(6)
Si1 N1 Ta1 133.6(5)
C24 C23 C28 119.5(13)
C24 C23 N4 120.4(10)
C28 C23 N4 120.1(11)
C12 C13 C14 117.8(12)
C49 C50 C51 120.8(12)
C26 C25 C24 118.0(14)
C21 C22 C17 119.7(14)
C23 C28 C27 119.1(14)
P1 C5 Si2 106.4(6)
C35 C36 C37 119.4(15)
C52 C51 C50 119.2(11)
C18 C17 C22 119.6(12)
C18 C17 N3 121.4(12)
C22 C17 N3 118.9(11)
C46 C41 N5 123.8(13)
C46 C41 C42 116.2(13)
N5 C41 C42 119.9(13)
C23 C24 C25 121.4(12)
C11 C12 C13 121.4(12)
P2 C29 Si4 109.0(6)
C43 C42 C41 119.9(15)
C26 C27 C28 122.0(13)
C35 C40 C39 118.7(15)
C44 C45 C46 121.7(15)
C44 C43 C42 120.5(17)
C27 C26 C25 119.8(14)
C19 C20 C21 117.9(13)
C3 C2 C1 112.0(13)
C50 C49 C48 121.3(13)
C41 C46 C45 120.9(15)
C2 C3 C4 110.6(15)
C36 C35 C40 122.9(14)
C36 C35 P2 119.9(10)
C40 C35 P2 117.1(12)
C17 C18 C19 119.9(15)
C2 C1 Si1 116.6(11)
C20 C19 C18 122.3(15)
C45 C44 C43 120.7(16)
C39 C38 C37 119.4(17)
C22 C21 C20 120.5(15)
C36 C37 C38 121.0(18)
C38 C39 C40 118.5(14)

loop_
_geom_bond_atom_site_label_1
_geom_bond_atom_site_label_2
_geom_bond_distance
Ta1 N3 2.029(9)
Ta1 N4 2.137(10)
Ta1 N2 2.179(8)
Ta1 N1 2.181(10)
Ta1 P1 2.583(3)
Ta1 Ta2 2.8431(8)
Ta2 N2 1.835(10)
Ta2 N5 2.044(9)
Ta2 N6 2.075(8)
Ta2 P2 2.632(3)
Si2 N4 1.709(10)
Si2 C10 1.833(12)
Si2 C5 1.900(10)
Si2 C9 1.902(14)
P1 C6 1.801(14)
P1 C11 1.821(11)
P1 C5 1.823(12)
Si5 N6 1.726(9)
Si5 C33 1.850(13)
Si5 C30 1.895(13)
Si5 C34 1.908(15)
Si3 N3 1.772(10)
Si3 C6 1.858(14)
Si3 C8 1.877(15)
Si3 C7 1.886(13)
P2 C29 1.786(13)
P2 C35 1.799(14)
P2 C30 1.833(13)
Si1 N1 1.733(10)
Si1 C1 1.879(15)
Si4 N5 1.734(10)
Si4 C91 1.877(17)
Si4 C32 1.882(19)
Si4 C29 1.891(14)
N6 C47 1.445(13)
C11 C16 1.324(16)
C11 C12 1.377(17)
N3 C17 1.460(15)
N4 C23 1.426(15)
C48 C47 1.411(16)
C48 C49 1.422(17)
N5 C41 1.423(16)
C52 C51 1.359(16)
C52 C47 1.396(16)
N2 N1 1.364(13)
C16 C15 1.429(15)
C15 C14 1.34(2)
C14 C13 1.417(19)
C23 C24 1.373(17)
C23 C28 1.380(15)
C13 C12 1.412(17)
C50 C49 1.326(19)
C50 C51 1.389(19)
C25 C26 1.41(2)
C25 C24 1.418(18)
C22 C21 1.353(19)
C22 C17 1.411(17)
C28 C27 1.42(2)
C36 C35 1.353(19)
C36 C37 1.37(2)
C17 C18 1.369(18)
C41 C46 1.369(19)
C41 C42 1.46(2)
C42 C43 1.41(2)
C27 C26 1.34(2)
C40 C35 1.369(18)
C40 C39 1.44(2)
C45 C44 1.31(2)
C45 C46 1.44(2)
C43 C44 1.36(2)
C20 C19 1.35(2)
C20 C21 1.43(2)
C2 C3 1.517(19)
C2 C1 1.53(2)
C3 C4 1.55(2)
C18 C19 1.37(2)
C38 C39 1.40(3)
C38 C37 1.41(2)

loop_
_geom_torsion_atom_site_label_1
_geom_torsion_atom_site_label_2
_geom_torsion_atom_site_label_3
_geom_torsion_atom_site_label_4
_geom_torsion
N3 Ta1 Ta2 N2 168.3(5)
N4 Ta1 Ta2 N2 -81.1(5)
N1 Ta1 Ta2 N2 1.0(5)
P1 Ta1 Ta2 N2 8.7(4)
N3 Ta1 Ta2 N5 80.1(4)
N4 Ta1 Ta2 N5 -169.3(4)
N2 Ta1 Ta2 N5 -88.1(5)
N1 Ta1 Ta2 N5 -87.1(4)
P1 Ta1 Ta2 N5 -79.5(4)
N3 Ta1 Ta2 N6 -114.4(5)
N4 Ta1 Ta2 N6 -3.8(4)
N2 Ta1 Ta2 N6 77.3(5)
N1 Ta1 Ta2 N6 78.4(4)
P1 Ta1 Ta2 N6 86.0(4)
N3 Ta1 Ta2 P2 -11.0(3)
N4 Ta1 Ta2 P2 99.6(3)
N2 Ta1 Ta2 P2 -179.3(4)
N1 Ta1 Ta2 P2 -178.2(3)
P1 Ta1 Ta2 P2 -170.62(19)
N3 Ta1 P1 C6 25.8(5)
N4 Ta1 P1 C6 -74.3(5)
N2 Ta1 P1 C6 -165.7(5)
N1 Ta1 P1 C6 -164.3(5)
Ta2 Ta1 P1 C6 -171.9(5)
N3 Ta1 P1 C11 -89.2(6)
N4 Ta1 P1 C11 170.7(6)
N2 Ta1 P1 C11 79.3(6)
N1 Ta1 P1 C11 80.7(6)
Ta2 Ta1 P1 C11 73.1(6)
N3 Ta1 P1 C5 140.4(5)
N4 Ta1 P1 C5 40.2(5)
N2 Ta1 P1 C5 -51.1(5)
N1 Ta1 P1 C5 -49.8(5)
Ta2 Ta1 P1 C5 -57.3(5)
N2 Ta2 P2 C29 85.9(14)
N5 Ta2 P2 C29 -31.1(5)
N6 Ta2 P2 C29 -141.4(5)
Ta1 Ta2 P2 C29 88.2(5)
N2 Ta2 P2 C35 -49.8(15)
N5 Ta2 P2 C35 -166.7(6)
N6 Ta2 P2 C35 82.9(6)
Ta1 Ta2 P2 C35 -47.4(5)
N2 Ta2 P2 C30 -166.6(14)
N5 Ta2 P2 C30 76.5(5)
N6 Ta2 P2 C30 -33.9(5)
Ta1 Ta2 P2 C30 -164.2(5)
C33 Si5 N6 C47 -55.6(10)
C30 Si5 N6 C47 -170.4(9)
C34 Si5 N6 C47 67.9(10)
C33 Si5 N6 Ta2 117.7(7)
C30 Si5 N6 Ta2 2.9(8)
C34 Si5 N6 Ta2 -118.8(7)
N2 Ta2 N6 C47 1.6(9)
N5 Ta2 N6 C47 117.6(8)
P2 Ta2 N6 C47 -168.1(8)
Ta1 Ta2 N6 C47 -49.4(9)
N2 Ta2 N6 Si5 -171.6(6)
N5 Ta2 N6 Si5 -55.5(7)
P2 Ta2 N6 Si5 18.7(6)
Ta1 Ta2 N6 Si5 137.4(4)
C6 P1 C11 C16 62.8(12)
C5 P1 C11 C16 -50.7(12)
Ta1 P1 C11 C16 178.7(9)
C6 P1 C11 C12 -112.8(11)
C5 P1 C11 C12 133.7(11)
Ta1 P1 C11 C12 3.1(13)
C6 Si3 N3 C17 172.1(9)
C8 Si3 N3 C17 52.9(10)
C7 Si3 N3 C17 -69.2(10)
C6 Si3 N3 Ta1 -17.8(8)
C8 Si3 N3 Ta1 -137.0(7)
C7 Si3 N3 Ta1 101.0(8)
N4 Ta1 N3 C17 -123.0(9)
N2 Ta1 N3 C17 14.1(15)
N1 Ta1 N3 C17 135.3(11)
P1 Ta1 N3 C17 165.0(9)
Ta2 Ta1 N3 C17 -6.8(10)
N4 Ta1 N3 Si3 67.6(7)
N2 Ta1 N3 Si3 -155.3(7)
N1 Ta1 N3 Si3 -34.1(15)
P1 Ta1 N3 Si3 -4.4(6)
Ta2 Ta1 N3 Si3 -176.1(4)
C10 Si2 N4 C23 83.5(10)
C5 Si2 N4 C23 -151.9(8)
C9 Si2 N4 C23 -36.3(10)
C10 Si2 N4 Ta1 -87.7(7)
C5 Si2 N4 Ta1 36.9(7)
C9 Si2 N4 Ta1 152.5(6)
N3 Ta1 N4 C23 62.4(8)
N2 Ta1 N4 C23 -102.9(8)
N1 Ta1 N4 C23 -137.6(8)
P1 Ta1 N4 C23 142.6(8)
Ta2 Ta1 N4 C23 -62.8(8)
N3 Ta1 N4 Si2 -126.2(6)
N2 Ta1 N4 Si2 68.5(6)
N1 Ta1 N4 Si2 33.7(6)
P1 Ta1 N4 Si2 -46.0(5)
Ta2 Ta1 N4 Si2 108.6(5)
C91 Si4 N5 C41 -76.4(11)
C32 Si4 N5 C41 49.4(12)
C29 Si4 N5 C41 164.4(10)
C91 Si4 N5 Ta2 94.8(9)
C32 Si4 N5 Ta2 -139.4(9)
C29 Si4 N5 Ta2 -24.5(8)
N2 Ta2 N5 C41 36.6(10)
N6 Ta2 N5 C41 -77.7(9)
P2 Ta2 N5 C41 -156.1(9)
Ta1 Ta2 N5 C41 90.4(9)
N2 Ta2 N5 Si4 -134.5(6)
N6 Ta2 N5 Si4 111.2(7)
P2 Ta2 N5 Si4 32.8(6)
Ta1 Ta2 N5 Si4 -80.7(7)
N5 Ta2 N2 N1 111(3)
N6 Ta2 N2 N1 -133(3)
P2 Ta2 N2 N1 -2(4)
Ta1 Ta2 N2 N1 -5(2)
N5 Ta2 N2 Ta1 116.3(4)
N6 Ta2 N2 Ta1 -127.9(3)
P2 Ta2 N2 Ta1 2.8(16)
N3 Ta1 N2 N1 149.8(9)
N4 Ta1 N2 N1 -73.2(6)
P1 Ta1 N2 N1 2.2(6)
Ta2 Ta1 N2 N1 178.3(8)
N3 Ta1 N2 Ta2 -28.5(11)
N4 Ta1 N2 Ta2 108.5(4)
N1 Ta1 N2 Ta2 -178.3(8)
P1 Ta1 N2 Ta2 -176.07(19)
C29 P2 C30 Si5 153.0(7)
C35 P2 C30 Si5 -91.7(8)
Ta2 P2 C30 Si5 43.0(7)
N6 Si5 C30 P2 -34.6(9)
C33 Si5 C30 P2 -151.4(8)
C34 Si5 C30 P2 88.5(9)
C12 C11 C16 C15 1(2)
P1 C11 C16 C15 -174.2(10)
C11 P1 C6 Si3 93.2(7)
C5 P1 C6 Si3 -154.4(6)
Ta1 P1 C6 Si3 -40.6(6)
N3 Si3 C6 P1 38.7(8)
C8 Si3 C6 P1 159.7(6)
C7 Si3 C6 P1 -80.9(8)
C51 C52 C47 C48 -2.5(17)
C51 C52 C47 N6 178.1(11)
C49 C48 C47 C52 2.2(15)
C49 C48 C47 N6 -178.4(9)
Si5 N6 C47 C52 111.7(10)
Ta2 N6 C47 C52 -62.0(13)
Si5 N6 C47 C48 -67.7(12)
Ta2 N6 C47 C48 118.6(9)
C11 C16 C15 C14 -2(2)
C16 C15 C14 C13 1(2)
Ta2 N2 N1 Si1 -125(2)
Ta1 N2 N1 Si1 -130.3(7)
Ta2 N2 N1 Ta1 5(3)
C1 Si1 N1 N2 -58.0(10)
C1 Si1 N1 Ta1 -145.6(7)
N3 Ta1 N1 N2 -148.0(10)
N4 Ta1 N1 N2 108.5(6)
P1 Ta1 N1 N2 -178.0(6)
Ta2 Ta1 N1 N2 -1.1(5)
N3 Ta1 N1 Si1 -41.2(15)
N4 Ta1 N1 Si1 -144.7(7)
N2 Ta1 N1 Si1 106.8(10)
P1 Ta1 N1 Si1 -71.2(6)
Ta2 Ta1 N1 Si1 105.6(7)
Si2 N4 C23 C24 98.3(12)
Ta1 N4 C23 C24 -89.7(12)
Si2 N4 C23 C28 -83.0(14)
Ta1 N4 C23 C28 89.0(13)
C15 C14 C13 C12 -1.1(19)
C24 C23 C28 C27 0(2)
N4 C23 C28 C27 -178.8(12)
C6 P1 C5 Si2 78.2(7)
C11 P1 C5 Si2 -173.7(6)
Ta1 P1 C5 Si2 -32.3(7)
N4 Si2 C5 P1 4.8(7)
C10 Si2 C5 P1 128.6(7)
C9 Si2 C5 P1 -112.6(7)
C47 C52 C51 C50 0.5(19)
C49 C50 C51 C52 2.0(19)
C21 C22 C17 C18 0(2)
C21 C22 C17 N3 179.3(12)
Si3 N3 C17 C18 87.6(13)
Ta1 N3 C17 C18 -83.0(13)
Si3 N3 C17 C22 -91.2(11)
Ta1 N3 C17 C22 98.1(12)
Si4 N5 C41 C46 -106.1(13)
Ta2 N5 C41 C46 81.7(15)
Si4 N5 C41 C42 72.8(14)
Ta2 N5 C41 C42 -99.5(12)
C28 C23 C24 C25 1(2)
N4 C23 C24 C25 179.4(12)
C26 C25 C24 C23 -2(2)
C16 C11 C12 C13 -1(2)
P1 C11 C12 C13 174.5(9)
C14 C13 C12 C11 0.8(18)
C35 P2 C29 Si4 171.6(7)
C30 P2 C29 Si4 -77.0(8)
Ta2 P2 C29 Si4 26.6(8)
N5 Si4 C29 P2 -8.2(9)
C91 Si4 C29 P2 -128.5(8)
C32 Si4 C29 P2 109.6(8)
C46 C41 C42 C43 -1(2)
N5 C41 C42 C43 -179.9(14)
C23 C28 C27 C26 1(2)
C41 C42 C43 C44 0(3)
C28 C27 C26 C25 -2(2)
C24 C25 C26 C27 3(2)
C51 C50 C49 C48 -2.2(19)
C47 C48 C49 C50 0.1(17)
N5 C41 C46 C45 -179.9(13)
C42 C41 C46 C45 1(2)
C44 C45 C46 C41 0(3)
C1 C2 C3 C4 179.2(12)
C37 C36 C35 C40 -3(2)
C37 C36 C35 P2 -180.0(12)
C39 C40 C35 C36 1(2)
C39 C40 C35 P2 177.7(11)
C29 P2 C35 C36 -145.1(11)
C30 P2 C35 C36 103.8(12)
Ta2 P2 C35 C36 -10.4(14)
C29 P2 C35 C40 38.0(12)
C30 P2 C35 C40 -73.1(11)
Ta2 P2 C35 C40 172.7(8)
C22 C17 C18 C19 -2.0(19)
N3 C17 C18 C19 179.2(11)
C3 C2 C1 Si1 179.6(10)
N1 Si1 C1 C2 -72.4(11)
C21 C20 C19 C18 -4(2)
C17 C18 C19 C20 4(2)
C46 C45 C44 C43 -1(3)
C42 C43 C44 C45 1(3)
C17 C22 C21 C20 0(2)
C19 C20 C21 C22 2(2)
C35 C36 C37 C38 4(3)
C39 C38 C37 C36 -3(3)
C37 C38 C39 C40 1(3)
C35 C40 C39 C38 0(2)
